data_4028980
loop_
_publ_author_name
'Cao, Sheng'
'Wang, Yibin'
'Peng, Xiaohua'

_publ_section_title
;
 The Leaving Group Strongly Affects H2O2-Induced DNA Cross-Linking by
 Arylboronates.
;
_journal_issue 2
_journal_name_full 'The Journal of organic chemistry'
_journal_page_first 501
_journal_page_last 508
_journal_paper_doi 10.1021/jo401901x
_journal_volume 79
_journal_year 2014
_chemical_formula_moiety 'C14 H19 B Br2 O2'
_chemical_formula_sum 'C14 H19 B Br2 O2'
_chemical_formula_weight 389.92
_chemical_name_systematic
;
 ? 
;
_space_group_crystal_system monoclinic
_space_group_IT_number 14
_space_group_name_Hall '-P 2yn'
_space_group_name_H-M_alt 'P 1 21/n 1'
_symmetry_space_group_name_Hall '-P 2yn'
_symmetry_space_group_name_H-M 'P 1 21/n 1'
_atom_sites_solution_hydrogens geom
_atom_sites_solution_primary iterative
_atom_sites_solution_secondary difmap
_audit_creation_date 2013-03-20
_audit_creation_method
;
  Olex2 1.2
  (compiled Dec  5 2012 16:20:19, GUI svn.r4385)
;
_cell_angle_alpha 90.00
_cell_angle_beta 102.553(4)
_cell_angle_gamma 90.00
_cell_formula_units_Z 4
_cell_length_a 7.7199(3)
_cell_length_b 20.8635(8)
_cell_length_c 10.0650(3)
_cell_measurement_reflns_used 6538
_cell_measurement_temperature 100.40(10)
_cell_measurement_theta_max 29.4934
_cell_measurement_theta_min 3.3284
_cell_volume 1582.36(10)
_computing_cell_refinement
;
CrysAlisPro, Agilent Technologies,
Version 1.171.35.15 (release 03-08-2011 CrysAlis171 .NET)
(compiled Aug  3 2011,13:03:54)
;
_computing_data_collection
;
CrysAlisPro, Agilent Technologies,
Version 1.171.35.15 (release 03-08-2011 CrysAlis171 .NET)
(compiled Aug  3 2011,13:03:54)
;
_computing_data_reduction
;
CrysAlisPro, Agilent Technologies,
Version 1.171.35.15 (release 03-08-2011 CrysAlis171 .NET)
(compiled Aug  3 2011,13:03:54)
;
_computing_molecular_graphics
;
O. V. Dolomanov, L. J. Bourhis, R. J. Gildea, J. A. K. Howard and H. Puschmann,
OLEX2: a complete structure solution, refinement and analysis program.
J. Appl. Cryst. (2009). 42, 339-341.
;
_computing_publication_material
;
O. V. Dolomanov, L. J. Bourhis, R. J. Gildea, J. A. K. Howard and H. Puschmann,
OLEX2: a complete structure solution, refinement and analysis program.
J. Appl. Cryst. (2009). 42, 339-341.
;
_computing_structure_refinement
;
olex2.refine (L.J. Bourhis, O.V. Dolomanov, R.J. Gildea, J.A.K. Howard,
H. Puschmann, in preparation, 2011)
;
_computing_structure_solution
;
olex2.solve (L.J. Bourhis, O.V. Dolomanov, R.J. Gildea, J.A.K. Howard,
H. Puschmann, in preparation, 2011)
;
_diffrn_ambient_temperature 100.40(10)
_diffrn_detector_area_resol_mean 10.3756
_diffrn_measured_fraction_theta_full 0.998
_diffrn_measured_fraction_theta_max 0.918
_diffrn_measurement_details
;
  1 omega   10.00   64.00   1.0000    5.3300
omega____ theta____ kappa____ phi______ frames
    -       11.6697   77.0000    0.0000 54

  2 omega  -30.00   66.00   1.0000    5.3300
omega____ theta____ kappa____ phi______ frames
    -      -11.8259   77.0000   90.0000 96

  3 omega    7.00   54.00   1.0000    5.3300
omega____ theta____ kappa____ phi______ frames
    -      -11.8259   77.0000 -150.0000 47

  4 omega  -22.00   90.00   1.0000    5.3300
omega____ theta____ kappa____ phi______ frames
    -       11.6697   77.0000  150.0000 112

  5 omega  -46.00    7.00   1.0000    5.3300
omega____ theta____ kappa____ phi______ frames
    -       11.6697  -80.0000 -136.0000 53

  6 omega  -46.00   24.00   1.0000    5.3300
omega____ theta____ kappa____ phi______ frames
    -      -11.8259   80.0000  -12.0000 70
;
_diffrn_measurement_device_type 'SuperNova, Dual, Cu at zero, Atlas'
_diffrn_measurement_method '\w scans'
_diffrn_orient_matrix_UB_11 -0.0459129000
_diffrn_orient_matrix_UB_12 -0.0079058000
_diffrn_orient_matrix_UB_13 -0.0669749000
_diffrn_orient_matrix_UB_21 -0.0334509000
_diffrn_orient_matrix_UB_22 -0.0281302000
_diffrn_orient_matrix_UB_23 0.0250317000
_diffrn_orient_matrix_UB_31 -0.0750717000
_diffrn_orient_matrix_UB_32 0.0173606000
_diffrn_orient_matrix_UB_33 0.0101058000
_diffrn_radiation_monochromator mirror
_diffrn_radiation_type 'Mo K\a'
_diffrn_radiation_wavelength 0.7107
_diffrn_reflns_av_R_equivalents 0.0328
_diffrn_reflns_av_unetI/netI 0.0290
_diffrn_reflns_limit_h_max 10
_diffrn_reflns_limit_h_min -10
_diffrn_reflns_limit_k_max 28
_diffrn_reflns_limit_k_min -27
_diffrn_reflns_limit_l_max 13
_diffrn_reflns_limit_l_min -13
_diffrn_reflns_number 18138
_diffrn_reflns_theta_full 27.00
_diffrn_reflns_theta_max 29.56
_diffrn_reflns_theta_min 3.34
_diffrn_source 'SuperNova (Mo) X-ray Source'
_exptl_absorpt_coefficient_mu 5.118
_exptl_absorpt_correction_T_max 0.605
_exptl_absorpt_correction_T_min 0.350
_exptl_absorpt_correction_type gaussian
_exptl_absorpt_process_details
;
CrysAlisPro, Agilent Technologies,
Version 1.171.35.15 (release 03-08-2011 CrysAlis171 .NET)
(compiled Aug  3 2011,13:03:54)
Numerical absorption correction based on gaussian integration over
            a multifaceted crystal model
;
_exptl_crystal_colour colourless
_exptl_crystal_colour_primary colourless
_exptl_crystal_density_diffrn 1.637
_exptl_crystal_density_method 'not measured'
_exptl_crystal_description block
_exptl_crystal_F_000 776
_exptl_crystal_size_max 0.4257
_exptl_crystal_size_mid 0.2941
_exptl_crystal_size_min 0.1901
_refine_diff_density_max 2.102
_refine_diff_density_min -1.001
_refine_diff_density_rms 0.095
_refine_ls_extinction_method none
_refine_ls_goodness_of_fit_ref 1.027
_refine_ls_hydrogen_treatment constr
_refine_ls_matrix_type full
_refine_ls_number_parameters 176
_refine_ls_number_reflns 4053
_refine_ls_number_restraints 0
_refine_ls_restrained_S_all 1.027
_refine_ls_R_factor_all 0.0411
_refine_ls_R_factor_gt 0.0309
_refine_ls_shift/su_max 0.001
_refine_ls_shift/su_mean 0.000
_refine_ls_structure_factor_coef Fsqd
_refine_ls_weighting_details 'calc w=1/[\s^2^(Fo^2^)+(0.0295P)^2^+2.9742P] where P=(Fo^2^+2Fc^2^)/3'
_refine_ls_weighting_scheme calc
_refine_ls_wR_factor_gt 0.0706
_refine_ls_wR_factor_ref 0.0757
_reflns_number_gt 3441
_reflns_number_total 4053
_reflns_threshold_expression >2sigma(I)
_cod_data_source_file jo401901x_si_002.cif
_cod_data_source_block uwm1c
_cod_original_cell_volume 1582.37(10)
_cod_database_code 4028980
_chemical_oxdiff_formula 'C14 H19 O2 B Br2'
_reflns_odcompleteness_completeness 99.70
_reflns_odcompleteness_iscentric 1
_reflns_odcompleteness_theta 26.32
_olex2_refinement_description
;
1. Others
 Fixed Uiso: H3(0.018) H5(0.02) H6(0.02) H7A(0.019) H7B(0.019) H8A(0.022)
 H8B(0.022) H11A(0.039) H11B(0.039) H11C(0.039) H12A(0.044) H12B(0.044)
 H12C(0.044) H13A(0.038) H13B(0.038) H13C(0.038) H14A(0.043) H14B(0.043)
 H14C(0.043)
 Fixed X: H3(0.8157) H5(0.4363) H6(0.3582) H7A(0.6781) H7B(0.8131) H8A(0.7817)
 H8B(0.5879) H11A(0.704) H11B(0.6216) H11C(0.6993) H12A(0.4194) H12B(0.32)
 H12C(0.239) H13A(0.334) H13B(0.3611) H13C(0.5256) H14A(0.1278) H14B(0.1041)
 H14C(0.101)
 Fixed Y: H3(0.4942) H5(0.5806) H6(0.6434) H7A(0.5505) H7B(0.5032) H8A(0.4601)
 H8B(0.4678) H11A(0.735) H11B(0.7656) H11C(0.6942) H12A(0.6591) H12B(0.7265)
 H12C(0.6637) H13A(0.8322) H13B(0.8301) H13C(0.8169) H14A(0.6841) H14B(0.7494)
 H14C(0.7504)
 Fixed Z: H3(0.6648) H5(0.8222) H6(0.6276) H7A(0.335) H7B(0.4321) H8A(0.8753)
 H8B(0.9063) H11A(0.2781) H11B(0.1322) H11C(0.1428) H12A(0.0025) H12B(0.0009)
 H12C(0.0557) H13A(0.3524) H13B(0.1993) H13C(0.3236) H14A(0.2441) H14B(0.1586)
 H14C(0.3171)
;

loop_
_space_group_symop_id
_space_group_symop_operation_xyz
1 'x, y, z'
2 '-x+1/2, y+1/2, -z+1/2'
3 '-x, -y, -z'
4 'x-1/2, -y-1/2, z-1/2'

loop_
_atom_site_label
_atom_site_type_symbol
_atom_site_fract_x
_atom_site_fract_y
_atom_site_fract_z
_atom_site_U_iso_or_equiv
_atom_site_adp_type
_atom_site_occupancy
_atom_site_symmetry_multiplicity
_atom_site_calc_flag
_atom_site_refinement_flags
Br1 Br 0.54245(4) 0.110041(13) 0.06955(3) 0.02137(8) Uani 1 1 d .
Br2 Br 0.70792(4) 0.044594(14) -0.55076(3) 0.02442(8) Uani 1 1 d .
O1 O 1.0141(3) 0.13896(8) 0.23149(17) 0.0183(4) Uani 1 1 d .
O2 O 1.0815(3) 0.21212(9) 0.08146(17) 0.0209(4) Uani 1 1 d .
C1 C 0.9652(3) 0.10542(11) -0.0248(2) 0.0140(5) Uani 1 1 d .
C2 C 0.8302(3) 0.05950(11) -0.0368(2) 0.0132(5) Uani 1 1 d .
C3 C 0.7788(3) 0.02410(12) -0.1567(2) 0.0147(5) Uani 1 1 d .
H3 H 0.6843 -0.0058 -0.1648 0.018 Uiso 1 1 calc R
C4 C 0.8634(3) 0.03178(12) -0.2645(2) 0.0151(5) Uani 1 1 d .
C5 C 1.0018(3) 0.07577(12) -0.2510(3) 0.0168(5) Uani 1 1 d .
H5 H 1.0637 0.0806 -0.3222 0.020 Uiso 1 1 calc R
C6 C 1.0497(3) 0.11261(12) -0.1339(3) 0.0164(5) Uani 1 1 d .
H6 H 1.1418 0.1434 -0.1276 0.020 Uiso 1 1 calc R
C7 C 0.7365(3) 0.04714(12) 0.0764(3) 0.0158(5) Uani 1 1 d .
H7A H 0.8219 0.0505 0.1650 0.019 Uiso 1 1 calc R
H7B H 0.6869 0.0032 0.0679 0.019 Uiso 1 1 calc R
C8 C 0.8081(4) -0.00832(13) -0.3897(2) 0.0184(5) Uani 1 1 d .
H8A H 0.7183 -0.0399 -0.3753 0.022 Uiso 1 1 calc R
H8B H 0.9121 -0.0322 -0.4063 0.022 Uiso 1 1 calc R
C9 C 1.0453(4) 0.19996(12) 0.3067(2) 0.0185(5) Uani 1 1 d .
C10 C 1.1459(4) 0.24020(13) 0.2172(3) 0.0190(5) Uani 1 1 d .
C11 C 0.8640(4) 0.22599(14) 0.3141(3) 0.0257(6) Uani 1 1 d .
H11A H 0.7960 0.2350 0.2219 0.039 Uiso 1 1 calc R
H11B H 0.8784 0.2656 0.3678 0.039 Uiso 1 1 calc R
H11C H 0.8007 0.1942 0.3572 0.039 Uiso 1 1 calc R
C12 C 1.1511(5) 0.18607(14) 0.4496(3) 0.0291(7) Uani 1 1 d .
H12A H 1.0806 0.1591 0.4975 0.044 Uiso 1 1 calc R
H12B H 1.1800 0.2265 0.4991 0.044 Uiso 1 1 calc R
H12C H 1.2610 0.1637 0.4443 0.044 Uiso 1 1 calc R
C13 C 1.1025(4) 0.31109(13) 0.2098(3) 0.0252(6) Uani 1 1 d .
H13A H 1.1660 0.3322 0.1476 0.038 Uiso 1 1 calc R
H13B H 1.1389 0.3301 0.3007 0.038 Uiso 1 1 calc R
H13C H 0.9744 0.3169 0.1764 0.038 Uiso 1 1 calc R
C14 C 1.3461(4) 0.23016(15) 0.2525(3) 0.0289(6) Uani 1 1 d .
H14A H 1.3722 0.1841 0.2559 0.043 Uiso 1 1 calc R
H14B H 1.3959 0.2494 0.3414 0.043 Uiso 1 1 calc R
H14C H 1.3990 0.2504 0.1829 0.043 Uiso 1 1 calc R
B1 B 1.0208(4) 0.15225(14) 0.1002(3) 0.0156(5) Uani 1 1 d .

loop_
_atom_site_aniso_label
_atom_site_aniso_U_11
_atom_site_aniso_U_22
_atom_site_aniso_U_33
_atom_site_aniso_U_23
_atom_site_aniso_U_13
_atom_site_aniso_U_12
Br1 0.02008(13) 0.01952(14) 0.02742(14) 0.00041(10) 0.01158(11) 0.00172(10)
Br2 0.02667(15) 0.03164(17) 0.01406(12) 0.00002(10) 0.00244(10) -0.00038(11)
O1 0.0268(10) 0.0143(9) 0.0121(8) -0.0029(7) 0.0003(7) -0.0027(7)
O2 0.0308(10) 0.0179(9) 0.0130(8) -0.0048(7) 0.0025(8) -0.0075(8)
C1 0.0149(11) 0.0122(11) 0.0138(11) 0.0007(9) 0.0005(9) 0.0017(9)
C2 0.0148(11) 0.0118(11) 0.0126(10) 0.0016(9) 0.0024(9) 0.0036(9)
C3 0.0138(11) 0.0124(11) 0.0167(11) -0.0001(9) 0.0008(9) -0.0006(9)
C4 0.0180(12) 0.0122(12) 0.0145(11) -0.0016(9) 0.0020(9) 0.0021(9)
C5 0.0162(12) 0.0197(13) 0.0154(11) 0.0011(10) 0.0050(9) 0.0017(10)
C6 0.0148(11) 0.0154(12) 0.0186(12) 0.0013(9) 0.0032(10) -0.0005(9)
C7 0.0189(12) 0.0125(12) 0.0165(11) 0.0014(9) 0.0052(10) 0.0029(9)
C8 0.0225(13) 0.0188(13) 0.0134(11) -0.0014(10) 0.0025(10) 0.0014(10)
C9 0.0252(13) 0.0152(12) 0.0138(11) -0.0031(9) 0.0013(10) -0.0022(10)
C10 0.0223(13) 0.0181(13) 0.0148(11) -0.0052(10) 0.0001(10) -0.0030(10)
C11 0.0260(14) 0.0278(15) 0.0247(13) -0.0076(12) 0.0085(12) -0.0012(12)
C12 0.0441(18) 0.0228(15) 0.0153(12) -0.0026(11) -0.0049(12) -0.0005(13)
C13 0.0329(15) 0.0175(13) 0.0236(13) -0.0025(11) 0.0024(12) -0.0058(11)
C14 0.0250(15) 0.0302(16) 0.0304(15) -0.0129(13) 0.0035(12) -0.0032(12)
B1 0.0144(13) 0.0168(14) 0.0145(12) -0.0006(10) 0.0008(10) 0.0002(10)

loop_
_atom_type_symbol
_atom_type_description
_atom_type_scat_dispersion_real
_atom_type_scat_dispersion_imag
_atom_type_scat_source
C C 0.0033 0.0016 'International Tables Vol C Tables 4.2.6.8 and 6.1.1.4'
H H 0.0000 0.0000 'International Tables Vol C Tables 4.2.6.8 and 6.1.1.4'
B B 0.0013 0.0007 'International Tables Vol C Tables 4.2.6.8 and 6.1.1.4'
O O 0.0106 0.0060 'International Tables Vol C Tables 4.2.6.8 and 6.1.1.4'
Br Br -0.2901 2.4595 'International Tables Vol C Tables 4.2.6.8 and 6.1.1.4'

loop_
_exptl_crystal_face_index_h
_exptl_crystal_face_index_k
_exptl_crystal_face_index_l
_exptl_crystal_face_perp_dist
_exptl_oxdiff_crystal_face_indexfrac_h
_exptl_oxdiff_crystal_face_indexfrac_k
_exptl_oxdiff_crystal_face_indexfrac_l
_exptl_oxdiff_crystal_face_x
_exptl_oxdiff_crystal_face_y
_exptl_oxdiff_crystal_face_z
9 14 -1 0.0638 9.0000 14.0000 -1.0000 -0.4569 -0.7199 -0.4427
-4 27 2 0.1134 -4.0000 27.0001 2.0000 -0.1638 -0.5757 0.7892
9 -17 -3 0.0693 9.0000 -17.0001 -3.0000 -0.0779 0.1021 -1.0011
-10 2 9 0.0582 -10.0000 2.0000 9.0000 -0.1595 0.5035 0.8764
-2 -4 -13 0.1067 -2.0000 -4.0000 -13.0000 0.9941 -0.1460 -0.0507
-3 -28 2 0.1563 -3.0000 -28.0001 2.0000 0.2252 0.9381 -0.2407

loop_
_geom_angle_atom_site_label_1
_geom_angle_atom_site_label_2
_geom_angle_atom_site_label_3
_geom_angle
B1 O1 C9 106.6(2)
B1 O2 C10 107.10(19)
C2 C1 C6 118.0(2)
C2 C1 B1 124.1(2)
C6 C1 B1 117.8(2)
C1 C2 C7 121.7(2)
C3 C2 C1 120.1(2)
C3 C2 C7 118.2(2)
C2 C3 H3 119.4
C4 C3 C2 121.3(2)
C4 C3 H3 119.4
C3 C4 C5 118.7(2)
C3 C4 C8 119.7(2)
C5 C4 C8 121.6(2)
C4 C5 H5 119.8
C6 C5 C4 120.4(2)
C6 C5 H5 119.8
C1 C6 H6 119.3
C5 C6 C1 121.5(2)
C5 C6 H6 119.3
Br1 C7 H7A 109.6
Br1 C7 H7B 109.6
C2 C7 Br1 110.24(16)
C2 C7 H7A 109.6
C2 C7 H7B 109.6
H7A C7 H7B 108.1
Br2 C8 H8A 109.3
Br2 C8 H8B 109.3
C4 C8 Br2 111.60(18)
C4 C8 H8A 109.3
C4 C8 H8B 109.3
H8A C8 H8B 108.0
O1 C9 C10 102.39(19)
O1 C9 C11 106.5(2)
O1 C9 C12 108.4(2)
C11 C9 C10 114.6(2)
C11 C9 C12 109.5(2)
C12 C9 C10 114.7(2)
O2 C10 C9 102.26(19)
O2 C10 C13 108.5(2)
O2 C10 C14 106.4(2)
C13 C10 C9 115.0(2)
C13 C10 C14 110.4(2)
C14 C10 C9 113.5(2)
C9 C11 H11A 109.5
C9 C11 H11B 109.5
C9 C11 H11C 109.5
H11A C11 H11B 109.5
H11A C11 H11C 109.5
H11B C11 H11C 109.5
C9 C12 H12A 109.5
C9 C12 H12B 109.5
C9 C12 H12C 109.5
H12A C12 H12B 109.5
H12A C12 H12C 109.5
H12B C12 H12C 109.5
C10 C13 H13A 109.5
C10 C13 H13B 109.5
C10 C13 H13C 109.5
H13A C13 H13B 109.5
H13A C13 H13C 109.5
H13B C13 H13C 109.5
C10 C14 H14A 109.5
C10 C14 H14B 109.5
C10 C14 H14C 109.5
H14A C14 H14B 109.5
H14A C14 H14C 109.5
H14B C14 H14C 109.5
O1 B1 C1 125.9(2)
O2 B1 O1 114.1(2)
O2 B1 C1 120.0(2)

loop_
_geom_bond_atom_site_label_1
_geom_bond_atom_site_label_2
_geom_bond_distance
Br1 C7 1.981(2)
Br2 C8 1.975(3)
O1 C9 1.474(3)
O1 B1 1.363(3)
O2 C10 1.471(3)
O2 B1 1.361(3)
C1 C2 1.402(3)
C1 C6 1.402(3)
C1 B1 1.577(4)
C2 C3 1.397(3)
C2 C7 1.498(3)
C3 H3 0.9500
C3 C4 1.392(3)
C4 C5 1.393(4)
C4 C8 1.495(3)
C5 H5 0.9500
C5 C6 1.388(4)
C6 H6 0.9500
C7 H7A 0.9900
C7 H7B 0.9900
C8 H8A 0.9900
C8 H8B 0.9900
C9 C10 1.557(4)
C9 C11 1.518(4)
C9 C12 1.519(4)
C10 C13 1.515(4)
C10 C14 1.523(4)
C11 H11A 0.9800
C11 H11B 0.9800
C11 H11C 0.9800
C12 H12A 0.9800
C12 H12B 0.9800
C12 H12C 0.9800
C13 H13A 0.9800
C13 H13B 0.9800
C13 H13C 0.9800
C14 H14A 0.9800
C14 H14B 0.9800
C14 H14C 0.9800

loop_
_geom_torsion_atom_site_label_1
_geom_torsion_atom_site_label_2
_geom_torsion_atom_site_label_3
_geom_torsion_atom_site_label_4
_geom_torsion
O1 C9 C10 O2 26.8(2)
O1 C9 C10 C13 144.1(2)
O1 C9 C10 C14 -87.4(2)
C1 C2 C3 C4 2.2(4)
C1 C2 C7 Br1 83.6(3)
C2 C1 C6 C5 0.2(4)
C2 C1 B1 O1 32.0(4)
C2 C1 B1 O2 -147.8(2)
C2 C3 C4 C5 0.1(4)
C2 C3 C4 C8 178.3(2)
C3 C2 C7 Br1 -96.0(2)
C3 C4 C5 C6 -2.2(4)
C3 C4 C8 Br2 116.1(2)
C4 C5 C6 C1 2.1(4)
C5 C4 C8 Br2 -65.7(3)
C6 C1 C2 C3 -2.3(3)
C6 C1 C2 C7 178.1(2)
C6 C1 B1 O1 -151.6(3)
C6 C1 B1 O2 28.6(4)
C7 C2 C3 C4 -178.2(2)
C8 C4 C5 C6 179.7(2)
C9 O1 B1 O2 10.3(3)
C9 O1 B1 C1 -169.4(2)
C10 O2 B1 O1 8.2(3)
C10 O2 B1 C1 -172.0(2)
C11 C9 C10 O2 -88.1(2)
C11 C9 C10 C13 29.2(3)
C11 C9 C10 C14 157.7(2)
C12 C9 C10 O2 144.0(2)
C12 C9 C10 C13 -98.7(3)
C12 C9 C10 C14 29.8(3)
B1 O1 C9 C10 -23.0(3)
B1 O1 C9 C11 97.7(2)
B1 O1 C9 C12 -144.6(2)
B1 O2 C10 C9 -21.8(3)
B1 O2 C10 C13 -143.7(2)
B1 O2 C10 C14 97.5(3)
B1 C1 C2 C3 174.1(2)
B1 C1 C2 C7 -5.5(4)
B1 C1 C6 C5 -176.4(2)
